data_1527961
loop_
_publ_author_name
'Pyatenko, Yu.A.'
'Pudovkina, Z.V.'

_publ_section_title
;
 The crystal structure of calcirtite; a new derivative structure of Ca F2
 - Ce O2 type
;
_journal_name_full Kristallografiya
_journal_page_first 196
_journal_page_last 199
_journal_volume 6
_journal_year 1961
_chemical_formula_sum 'Ca1.8125 Fe0.275 O16 Ti1.725 Zr5.1625'
_chemical_name_systematic 'Ca1.8125 Zr5.1625 Ti1.725 Fe0.275 O16'
_space_group_IT_number 142
_symmetry_space_group_name_Hall 'I 4bw 2aw -1bw'
_symmetry_space_group_name_H-M 'I 41/a c d :1'
_cell_angle_alpha 90
_cell_angle_beta 90
_cell_angle_gamma 90
_cell_formula_units_Z 8
_cell_length_a 15.3
_cell_length_b 15.3
_cell_length_c 10.2
_cell_volume 2387.718
_citation_journal_id_ASTM KRISAJ
_cod_data_source_file Pyatenko_KRISAJ_1961_1605.cif
_cod_data_source_block Ca1.8125Fe0.275O16Ti1.725Zr5.1625
_cod_original_sg_symbol_Hall '-I 4bd 2c (x+1/2,y+1/4,z-3/8)'
_cod_database_code 1527961

loop_
_symmetry_equiv_pos_as_xyz
x,y,z
-y,x+1/2,z+1/4
-x+1/2,-y+1/2,z+1/2
y+1/2,-x,z+3/4
x,-y+1/2,-z+3/4
y+1/2,x+1/2,-z
-x+1/2,y,-z+1/4
-y,-x,-z+1/2
-x,-y+1/2,-z+1/4
y,-x,-z
x-1/2,y,-z-1/4
-y-1/2,x+1/2,-z-1/2
-x,y,z-1/2
-y-1/2,-x,z+1/4
x-1/2,-y+1/2,z
y,x+1/2,z-1/4
x+1/2,y+1/2,z+1/2
-y+1/2,x+1,z+3/4
-x+1,-y+1,z+1
y+1,-x+1/2,z+5/4
x+1/2,-y+1,-z+5/4
y+1,x+1,-z+1/2
-x+1,y+1/2,-z+3/4
-y+1/2,-x+1/2,-z+1
-x+1/2,-y+1,-z+3/4
y+1/2,-x+1/2,-z+1/2
x,y+1/2,-z+1/4
-y,x+1,-z
-x+1/2,y+1/2,z
-y,-x+1/2,z+3/4
x,-y+1,z+1/2
y+1/2,x+1,z+1/4

loop_
_atom_site_label
_atom_site_type_symbol
_atom_site_fract_x
_atom_site_fract_y
_atom_site_fract_z
_atom_site_occupancy
_atom_site_U_iso_or_equiv
O2 O-2 0.25 0.0833 0.125 1 0.0
O5 O-2 0.0833 0.0833 0.625 1 0.0
Ca2 Ca+2 0.1667 0.1667 0.25 0.4063 0.0
O4 O-2 0.0833 0.0833 0.125 1 0.0
O1 O-2 0.25 0.25 0.125 1 0.0
Ti1 Ti+4 0.3333 0.3333 0.25 0.8625 0.0
Zr2 Zr+4 0.1667 0 0.5 1 0.0
Zr1 Zr+4 0.1667 0.1667 0.25 0.58 0.0
Ca1 Ca+2 0 0 0.25 1 0.0
Fe1 Fe+3 0.3333 0.3333 0.25 0.1375 0.0
O3 O-2 0.25 0.0833 0.375 1 0.0
